data_7707805
loop_
_publ_author_name
'Draho\<s, Bohuslav'
'\<Salitro\<s, Ivan'
'C\'isa\<rov\'a, Ivana'
'Herchel, Radovan'

_publ_section_title
;
 A multifunctional magnetic material based on a solid solution of
 Fe(ii)/Co(ii) complexes with a macrocyclic cyclam-based ligand.
;
_journal_issue 32
_journal_name_full 'Dalton transactions (Cambridge, England : 2003)'
_journal_page_first 11147
_journal_page_last 11157
_journal_paper_doi 10.1039/d1dt01534f
_journal_volume 50
_journal_year 2021
_chemical_formula_moiety 'C22 H34 Fe N6, 2(Cl O4), H2 O'
_chemical_formula_sum 'C22 H36 Cl2 Fe N6 O9'
_chemical_formula_weight 655.32
_space_group_crystal_system monoclinic
_space_group_IT_number 14
_space_group_name_Hall '-P 2yn'
_space_group_name_H-M_alt 'P 1 21/n 1'
_atom_sites_solution_hydrogens mixed
_audit_creation_method
;
Olex2 1.3
(compiled 2020.07.31 svn.rc2a77460 for OlexSys, GUI svn.r6226)
;
_audit_update_record
;
2021-01-22 deposited with the CCDC.	2021-07-05 downloaded from the CCDC.
;
_cell_angle_alpha 90
_cell_angle_beta 90.212(2)
_cell_angle_gamma 90
_cell_formula_units_Z 4
_cell_length_a 9.9415(6)
_cell_length_b 14.1336(8)
_cell_length_c 19.9165(12)
_cell_measurement_reflns_used 9725
_cell_measurement_temperature 250.(2)
_cell_measurement_theta_max 25.9694
_cell_measurement_theta_min 2.5048
_cell_volume 2798.4(3)
_computing_cell_refinement 'SAINT V8.38A (Bruker AXS Inc., 2017)'
_computing_data_collection 'Bruker Instrument Service vV6.2.10'
_computing_data_reduction 'SAINT V8.38A (Bruker AXS Inc., 2017)'
_computing_molecular_graphics 'Olex2 1.3 (Dolomanov et al., 2009)'
_computing_publication_material 'Olex2 1.3 (Dolomanov et al., 2009)'
_computing_structure_refinement 'SHELXL 2014/7 (Sheldrick, 2015)'
_computing_structure_solution 'SHELXT 2014/5 (Sheldrick, 2014)'
_diffrn_ambient_temperature 250.0
_diffrn_detector_area_resol_mean 10.4167
_diffrn_measured_fraction_theta_full 0.996
_diffrn_measured_fraction_theta_max 0.990
_diffrn_measurement_device_type 'Bruker D8 VENTURE Kappa Duo PHOTON 100 CMOS'
_diffrn_measurement_method '\f and \w scans'
_diffrn_radiation_monochromator 'Quazar Mo multilayer optic'
_diffrn_radiation_type MoK\a
_diffrn_radiation_wavelength 0.71073
_diffrn_reflns_av_R_equivalents 0.0367
_diffrn_reflns_av_unetI/netI 0.0203
_diffrn_reflns_Laue_measured_fraction_full 0.996
_diffrn_reflns_Laue_measured_fraction_max 0.990
_diffrn_reflns_limit_h_max 12
_diffrn_reflns_limit_h_min -12
_diffrn_reflns_limit_k_max 17
_diffrn_reflns_limit_k_min -17
_diffrn_reflns_limit_l_max 24
_diffrn_reflns_limit_l_min -24
_diffrn_reflns_number 45073
_diffrn_reflns_point_group_measured_fraction_full 0.996
_diffrn_reflns_point_group_measured_fraction_max 0.990
_diffrn_reflns_theta_full 25.242
_diffrn_reflns_theta_max 26.040
_diffrn_reflns_theta_min 2.286
_diffrn_source 'I\mS  micro-focus sealed tube'
_exptl_absorpt_coefficient_mu 0.791
_exptl_absorpt_correction_T_max 0.95
_exptl_absorpt_correction_T_min 0.80
_exptl_absorpt_correction_type multi-scan
_exptl_absorpt_process_details
;
SADABS-2016/2 - Bruker AXS area detector scaling and absorption correction
;
_exptl_crystal_colour yellow-green
_exptl_crystal_density_diffrn 1.555
_exptl_crystal_density_method 'not measured'
_exptl_crystal_description prism
_exptl_crystal_F_000 1368
_exptl_crystal_size_max 0.414
_exptl_crystal_size_mid 0.142
_exptl_crystal_size_min 0.064
_refine_diff_density_max 0.707
_refine_diff_density_min -0.538
_refine_diff_density_rms 0.065
_refine_ls_extinction_method none
_refine_ls_goodness_of_fit_ref 1.121
_refine_ls_hydrogen_treatment constr
_refine_ls_matrix_type full
_refine_ls_number_parameters 420
_refine_ls_number_reflns 5506
_refine_ls_number_restraints 60
_refine_ls_restrained_S_all 1.136
_refine_ls_R_factor_all 0.0510
_refine_ls_R_factor_gt 0.0449
_refine_ls_shift/su_max 0.001
_refine_ls_shift/su_mean 0.000
_refine_ls_structure_factor_coef Fsqd
_refine_ls_weighting_details 'w=1/[\s^2^(Fo^2^)+(0.0490P)^2^+3.1966P] where P=(Fo^2^+2Fc^2^)/3'
_refine_ls_weighting_scheme calc
_refine_ls_wR_factor_gt 0.1101
_refine_ls_wR_factor_ref 0.1145
_reflns_Friedel_coverage 0.000
_reflns_number_gt 5081
_reflns_number_total 5506
_reflns_threshold_expression 'I > 2\s(I)'
_cod_data_source_file d1dt01534f2.cif
_cod_data_source_block 01_250
_cod_depositor_comments
;
The following automatic conversions were performed:

data item '_exptl_absorpt_correction_type' value 'Multi-Scan' was
changed to 'multi-scan' in accordance with the
/home/data/users/saulius/crontab/automatic-downloads/rss-feeds/RSC/lib/dictionaries/cif_core.dic
dictionary named 'cif_core.dic' version 2.4.2 last updated on
2011-04-26.

Automatic conversion script
Id: cif_fix_values 7556 2019-12-06 15:28:31Z antanas 

 Adding full bibliography for 7707802--7707805.cif.
;
_cod_database_code 7707805
_shelx_shelxl_version_number 2014/7
_shelx_space_group_comment
;
The symmetry employed for this shelxl refinement is uniquely defined
by the following loop, which should always be used as a source of
symmetry information in preference to the above space-group names.
They are only intended as comments.
;
_shelx_estimated_absorpt_t_max 0.951
_shelx_estimated_absorpt_t_min 0.735
_olex2_refinement_description
;
1. Twinned data refinement
 Scales: 0.6476(12)
 0.3524(12)
2. Fixed Uiso
 At 1.2 times of:
  All C(H) groups, All C(H,H) groups, All N(H) groups
 At 1.5 times of:
  All O(H,H) groups
3. Rigid body (RIGU) restrains
 Cl2, O7, O5, O6, O8
 with sigma for 1-2 distances of 0.004 and sigma for 1-3 distances of 0.004
 Cl2A, O6A, O5A, O7A, O8A
 with sigma for 1-2 distances of 0.004 and sigma for 1-3 distances of 0.004
4. Others
 Sof(O9A)=Sof(H9AA)=Sof(H9AB)=1-FVAR(1)
 Sof(O9)=Sof(H9C)=Sof(H9D)=FVAR(1)
 Sof(O8A)=Sof(Cl2A)=Sof(O5A)=Sof(O6A)=Sof(O7A)=1-FVAR(2)
 Sof(Cl2)=Sof(O5)=Sof(O6)=Sof(O8)=Sof(O7)=FVAR(2)
5.a Riding coordinates:
 O9(H9C,H9D), O9A(H9AA,H9AB)
5.b Ternary CH refined with riding coordinates:
 N2(H2), N4(H4)
5.c Secondary CH2 refined with riding coordinates:
 C10(H10A,H10B), C17(H17A,H17B), C11(H11A,H11B), C4(H4A,H4B), C2(H2A,H2B),
 C5(H5A,H5B), C9(H9A,H9B), C3(H3A,H3B), C6(H6A,H6B), C7(H7A,H7B), C1(H1A,H1B),
 C8(H8A,H8B)
5.d Aromatic/amide H refined with riding coordinates:
 C16(H16), C14(H14), C13(H13), C20(H20), C21(H21), C19(H19), C22(H22), C15(H15)
;
_olex2_submission_special_instructions 'No special instructions were received'

loop_
_space_group_symop_operation_xyz
'x, y, z'
'-x+1/2, y+1/2, -z+1/2'
'-x, -y, -z'
'x-1/2, -y-1/2, z-1/2'

loop_
_atom_site_label
_atom_site_type_symbol
_atom_site_fract_x
_atom_site_fract_y
_atom_site_fract_z
_atom_site_U_iso_or_equiv
_atom_site_adp_type
_atom_site_occupancy
_atom_site_site_symmetry_order
_atom_site_calc_flag
_atom_site_refinement_flags_posn
_atom_site_refinement_flags_adp
_atom_site_refinement_flags_occupancy
_atom_site_disorder_assembly
_atom_site_disorder_group
Fe01 Fe 0.77056(5) 0.76771(3) 0.14716(2) 0.02779(12) Uani 1 1 d . . . . .
C16 C 0.8234(5) 0.9855(3) 0.1205(2) 0.0476(10) Uani 1 1 d . . . . .
H16 H 0.9145 0.9709 0.1280 0.057 Uiso 1 1 calc R U . . .
Cl2 Cl 0.2669(7) 0.9866(6) 0.4610(4) 0.0429(10) Uani 0.660(12) 1 d . U P A 1
C14 C 0.6556(6) 1.0955(3) 0.0891(3) 0.0617(13) Uani 1 1 d . . . . .
H14 H 0.6291 1.1564 0.0756 0.074 Uiso 1 1 calc R U . . .
Cl1 Cl 0.29603(12) 0.57734(9) 0.33801(6) 0.0586(3) Uani 1 1 d . . . . .
C13 C 0.5616(6) 1.0273(3) 0.0965(3) 0.0578(12) Uani 1 1 d . . . . .
H13 H 0.4706 1.0398 0.0870 0.069 Uiso 1 1 calc R U . . .
C10 C 0.4695(4) 0.6991(3) 0.1631(2) 0.0458(9) Uani 1 1 d . . . . .
H10A H 0.3796 0.6962 0.1429 0.055 Uiso 1 1 calc R U . . .
H10B H 0.4595 0.7250 0.2085 0.055 Uiso 1 1 calc R U . . .
C18 C 0.9306(4) 0.8106(3) 0.2714(2) 0.0410(9) Uani 1 1 d . . . . .
C20 C 0.8685(6) 0.8576(3) 0.3814(2) 0.0624(15) Uani 1 1 d . . . . .
H20 H 0.8909 0.8766 0.4253 0.075 Uiso 1 1 calc R U . . .
C21 C 0.7368(6) 0.8502(3) 0.36296(19) 0.0515(10) Uani 1 1 d . . . . .
H21 H 0.6679 0.8643 0.3936 0.062 Uiso 1 1 calc R U . . .
C17 C 1.0388(4) 0.7968(4) 0.2203(2) 0.0516(11) Uani 1 1 d . . . . .
H17A H 1.0745 0.8589 0.2076 0.062 Uiso 1 1 calc R U . . .
H17B H 1.1124 0.7608 0.2408 0.062 Uiso 1 1 calc R U . . .
C19 C 0.9682(5) 0.8375(3) 0.3365(2) 0.0538(11) Uani 1 1 d . . . . .
H19 H 1.0593 0.8417 0.3489 0.065 Uiso 1 1 calc R U . . .
C11 C 0.4998(4) 0.8622(3) 0.1333(2) 0.0457(10) Uani 1 1 d . . . . .
H11A H 0.4700 0.8689 0.1799 0.055 Uiso 1 1 calc R U . . .
H11B H 0.4211 0.8712 0.1042 0.055 Uiso 1 1 calc R U . . .
C4 C 1.0331(5) 0.7474(4) 0.0317(2) 0.0561(12) Uani 1 1 d . . . . .
H4A H 1.0244 0.6783 0.0320 0.067 Uiso 1 1 calc R U . . .
H4B H 1.1046 0.7634 -0.0001 0.067 Uiso 1 1 calc R U . . .
C2 C 0.6538(5) 0.7795(3) 0.0094(2) 0.0433(10) Uani 1 1 d . . . . .
H2A H 0.6467 0.7571 -0.0370 0.052 Uiso 1 1 calc R U . . .
H2B H 0.6486 0.8487 0.0093 0.052 Uiso 1 1 calc R U . . .
C5 C 1.0780(5) 0.7788(3) 0.1014(2) 0.0519(11) Uani 1 1 d . . . . .
H5A H 1.1699 0.7561 0.1089 0.062 Uiso 1 1 calc R U . . .
H5B H 1.0809 0.8481 0.1021 0.062 Uiso 1 1 calc R U . . .
C9 C 0.5231(4) 0.5993(3) 0.1690(2) 0.0468(10) Uani 1 1 d . . . . .
H9A H 0.5394 0.5752 0.1236 0.056 Uiso 1 1 calc R U . . .
H9B H 0.4529 0.5598 0.1890 0.056 Uiso 1 1 calc R U . . .
O5 O 0.2764(13) 0.9684(11) 0.5340(5) 0.064(3) Uani 0.660(12) 1 d . U P A 1
O6 O 0.2345(16) 1.0879(7) 0.4587(5) 0.059(2) Uani 0.660(12) 1 d . U P A 1
C3 C 0.9016(5) 0.7892(4) 0.0055(2) 0.0497(11) Uani 1 1 d . . . . .
H3A H 0.9024 0.8578 0.0125 0.060 Uiso 1 1 calc R U . . .
H3B H 0.8946 0.7775 -0.0428 0.060 Uiso 1 1 calc R U . . .
C12 C 0.6014(4) 0.9390(3) 0.11830(19) 0.0402(9) Uani 1 1 d . . . . .
O2 O 0.2886(5) 0.5267(3) 0.3999(2) 0.0937(14) Uani 1 1 d . . . . .
O1 O 0.1968(5) 0.6476(4) 0.3393(3) 0.1123(18) Uani 1 1 d . . . . .
C22 C 0.7062(5) 0.8212(3) 0.29727(19) 0.0458(10) Uani 1 1 d . . . . .
H22 H 0.6155 0.8145 0.2845 0.055 Uiso 1 1 calc R U . . .
N2 N 0.7831(4) 0.7485(2) 0.03921(15) 0.0384(7) Uani 1 1 d . . . . .
H2 H 0.7881 0.6794 0.0317 0.046 Uiso 1 1 calc R U . . .
C6 C 1.0110(4) 0.6416(3) 0.1674(2) 0.0475(10) Uani 1 1 d . . . . .
H6A H 1.0152 0.6114 0.1232 0.057 Uiso 1 1 calc R U . . .
H6B H 1.0965 0.6294 0.1905 0.057 Uiso 1 1 calc R U . . .
N1 N 0.5519(3) 0.7652(2) 0.12352(16) 0.0364(7) Uani 1 1 d . . . . .
C7 C 0.8983(4) 0.5981(3) 0.2070(2) 0.0408(9) Uani 1 1 d . . . . .
H7A H 0.9120 0.5296 0.2109 0.049 Uiso 1 1 calc R U . . .
H7B H 0.8964 0.6250 0.2523 0.049 Uiso 1 1 calc R U . . .
N4 N 0.7694(3) 0.61774(19) 0.17195(13) 0.0333(6) Uani 1 1 d . . . . .
H4 H 0.7703 0.5821 0.1291 0.040 Uiso 1 1 calc R U . . .
C1 C 0.5422(5) 0.7391(3) 0.0506(2) 0.0436(10) Uani 1 1 d . . . . .
H1A H 0.5433 0.6700 0.0465 0.052 Uiso 1 1 calc R U . . .
H1B H 0.4560 0.7617 0.0327 0.052 Uiso 1 1 calc R U . . .
N5 N 0.7319(3) 0.91808(19) 0.12903(15) 0.0363(7) Uani 1 1 d . . . . .
N6 N 0.8019(4) 0.8028(2) 0.25249(15) 0.0401(8) Uani 1 1 d . . . . .
N3 N 0.9938(3) 0.7468(2) 0.15837(18) 0.0393(7) Uani 1 1 d . . . . .
C8 C 0.6505(4) 0.5869(3) 0.2097(2) 0.0405(9) Uani 1 1 d . . . . .
H8A H 0.6438 0.6238 0.2512 0.049 Uiso 1 1 calc R U . . .
H8B H 0.6607 0.5201 0.2220 0.049 Uiso 1 1 calc R U . . .
O4 O 0.4225(4) 0.6257(5) 0.3330(3) 0.118(2) Uani 1 1 d . . . . .
C15 C 0.7893(6) 1.0771(3) 0.1009(3) 0.0599(13) Uani 1 1 d . . . . .
H15 H 0.8550 1.1244 0.0959 0.072 Uiso 1 1 calc R U . . .
O8 O 0.3801(9) 0.9621(6) 0.4254(4) 0.097(3) Uani 0.660(12) 1 d . U P A 1
O7 O 0.1535(10) 0.9326(6) 0.4414(5) 0.101(3) Uani 0.660(12) 1 d . U P A 1
O3 O 0.2769(11) 0.5176(5) 0.2846(3) 0.178(3) Uani 1 1 d . . . . .
O9 O 0.379(2) 0.900(3) 0.2869(8) 0.081(8) Uani 0.34(5) 1 d . . P B 1
H9C H 0.3475 0.9426 0.2572 0.121 Uiso 0.34(5) 1 d R U P B 1
H9D H 0.3771 0.9089 0.3295 0.121 Uiso 0.34(5) 1 d R U P B 1
O9A O 0.3755(13) 0.840(3) 0.3029(12) 0.140(9) Uani 0.66(5) 1 d . . P B 2
H9AA H 0.3127 0.8711 0.3228 0.5(3) Uiso 0.66(5) 1 d R . P B 2
H9AB H 0.3835 0.7738 0.3186 1.0(7) Uiso 0.66(5) 1 d R . P B 2
O8A O 0.261(2) 0.9235(11) 0.4176(6) 0.101(5) Uani 0.340(12) 1 d . U P A 2
Cl2A Cl 0.2344(14) 0.9925(11) 0.4702(7) 0.0402(18) Uani 0.340(12) 1 d . U P A 2
O5A O 0.318(2) 0.971(2) 0.5238(10) 0.050(4) Uani 0.340(12) 1 d . U P A 2
O6A O 0.253(3) 1.0775(15) 0.4395(10) 0.058(4) Uani 0.340(12) 1 d . U P A 2
O7A O 0.0891(14) 0.9748(12) 0.4767(8) 0.085(4) Uani 0.340(12) 1 d . U P A 2

loop_
_atom_site_aniso_label
_atom_site_aniso_U_11
_atom_site_aniso_U_22
_atom_site_aniso_U_33
_atom_site_aniso_U_23
_atom_site_aniso_U_13
_atom_site_aniso_U_12
Fe01 0.0320(2) 0.0262(2) 0.0251(2) -0.00063(17) -0.0034(2) 0.0031(2)
C16 0.054(2) 0.038(2) 0.051(2) 0.0031(18) -0.009(2) -0.0075(18)
Cl2 0.063(3) 0.0385(16) 0.028(2) 0.0047(13) 0.0008(16) -0.0104(18)
C14 0.085(4) 0.033(2) 0.066(3) 0.005(2) -0.009(3) 0.008(2)
Cl1 0.0607(7) 0.0674(7) 0.0476(6) -0.0059(5) 0.0014(5) 0.0121(5)
C13 0.070(3) 0.044(2) 0.060(3) 0.001(2) -0.009(2) 0.021(2)
C10 0.038(2) 0.054(2) 0.045(2) -0.0026(19) 0.0007(18) -0.0014(19)
C18 0.049(2) 0.0328(19) 0.041(2) 0.0003(16) -0.0159(18) -0.0016(17)
C20 0.114(5) 0.037(2) 0.036(2) -0.0016(18) -0.018(3) -0.003(3)
C21 0.081(3) 0.0389(19) 0.0347(19) -0.0062(15) -0.002(2) 0.004(2)
C17 0.038(2) 0.062(3) 0.054(3) -0.002(2) -0.013(2) -0.001(2)
C19 0.076(3) 0.041(2) 0.043(2) -0.0036(18) -0.021(2) 0.000(2)
C11 0.038(2) 0.042(2) 0.057(3) -0.0038(18) 0.0018(18) 0.0136(17)
C4 0.051(3) 0.069(3) 0.049(3) 0.010(2) 0.014(2) 0.011(2)
C2 0.059(3) 0.045(2) 0.0257(19) -0.0019(16) -0.0073(17) 0.006(2)
C5 0.038(2) 0.058(3) 0.060(3) 0.010(2) 0.007(2) 0.006(2)
C9 0.048(2) 0.051(2) 0.042(2) -0.0028(19) 0.0024(18) -0.0097(19)
O5 0.106(9) 0.061(4) 0.025(3) 0.013(2) 0.004(4) 0.011(6)
O6 0.086(6) 0.043(3) 0.047(6) 0.011(3) 0.008(5) 0.002(3)
C3 0.057(3) 0.055(3) 0.038(2) 0.0134(19) 0.0092(19) 0.012(2)
C12 0.047(2) 0.038(2) 0.0356(19) -0.0040(16) -0.0033(17) 0.0123(17)
O2 0.111(4) 0.088(3) 0.081(3) 0.032(2) -0.009(3) 0.004(3)
O1 0.091(3) 0.118(4) 0.128(4) 0.042(3) 0.028(3) 0.047(3)
C22 0.066(3) 0.037(2) 0.0344(19) -0.0042(15) 0.0036(19) 0.0031(19)
N2 0.054(2) 0.0342(15) 0.0266(13) 0.0003(11) 0.0010(15) 0.0053(15)
C6 0.038(2) 0.048(2) 0.056(3) 0.003(2) 0.0007(19) 0.0165(18)
N1 0.0367(17) 0.0383(17) 0.0343(16) -0.0066(13) -0.0030(14) 0.0022(14)
C7 0.050(2) 0.033(2) 0.039(2) 0.0045(16) -0.0077(18) 0.0110(17)
N4 0.0417(16) 0.0315(13) 0.0267(12) -0.0008(11) -0.0013(13) 0.0024(14)
C1 0.046(2) 0.048(2) 0.037(2) -0.0041(17) -0.0088(18) 0.0024(19)
N5 0.0444(18) 0.0267(13) 0.0378(15) -0.0016(11) -0.0020(14) 0.0018(13)
N6 0.059(2) 0.0307(15) 0.0306(15) -0.0032(12) -0.0042(15) 0.0018(15)
N3 0.0332(16) 0.0424(17) 0.0422(19) 0.0024(14) -0.0022(14) 0.0017(13)
C8 0.054(2) 0.0327(19) 0.035(2) 0.0020(15) 0.0034(17) -0.0064(17)
O4 0.064(3) 0.196(6) 0.096(3) 0.027(4) 0.005(2) -0.024(3)
C15 0.082(4) 0.039(2) 0.059(3) 0.0053(19) -0.006(3) -0.011(2)
O8 0.113(6) 0.093(5) 0.086(5) 0.003(4) 0.041(4) 0.016(4)
O7 0.115(6) 0.094(5) 0.095(6) 0.002(5) -0.022(5) -0.056(5)
O3 0.282(10) 0.147(5) 0.105(4) -0.067(4) 0.009(6) -0.038(7)
O9 0.095(11) 0.085(16) 0.062(8) 0.004(8) 0.020(7) 0.000(10)
O9A 0.116(7) 0.16(2) 0.140(11) -0.056(14) 0.060(7) -0.018(9)
O8A 0.138(14) 0.109(8) 0.058(6) -0.043(6) 0.007(7) 0.005(8)
Cl2A 0.062(5) 0.040(2) 0.019(3) 0.0017(17) 0.008(3) -0.002(3)
O5A 0.056(7) 0.061(7) 0.032(6) 0.004(5) 0.004(5) -0.010(6)
O6A 0.084(10) 0.056(6) 0.034(8) 0.014(5) 0.011(7) -0.011(6)
O7A 0.073(6) 0.094(9) 0.087(9) 0.020(7) 0.008(5) -0.018(5)

loop_
_atom_type_symbol
_atom_type_description
_atom_type_scat_dispersion_real
_atom_type_scat_dispersion_imag
_atom_type_scat_source
C C 0.0033 0.0016 'International Tables Vol C Tables 4.2.6.8 and 6.1.1.4'
H H 0.0000 0.0000 'International Tables Vol C Tables 4.2.6.8 and 6.1.1.4'
Cl Cl 0.1484 0.1585 'International Tables Vol C Tables 4.2.6.8 and 6.1.1.4'
Fe Fe 0.3463 0.8444 'International Tables Vol C Tables 4.2.6.8 and 6.1.1.4'
N N 0.0061 0.0033 'International Tables Vol C Tables 4.2.6.8 and 6.1.1.4'
O O 0.0106 0.0060 'International Tables Vol C Tables 4.2.6.8 and 6.1.1.4'

loop_
_geom_angle_atom_site_label_1
_geom_angle_atom_site_label_2
_geom_angle_atom_site_label_3
_geom_angle
_geom_angle_site_symmetry_1
_geom_angle_site_symmetry_3
_geom_angle_publ_flag
N2 Fe01 N1 81.25(13) . . ?
N2 Fe01 N4 95.94(11) . . ?
N2 Fe01 N5 88.20(11) . . ?
N2 Fe01 N6 166.95(14) . . ?
N2 Fe01 N3 91.24(14) . . ?
N1 Fe01 N3 169.34(12) . . ?
N4 Fe01 N1 91.51(12) . . ?
N4 Fe01 N5 169.02(13) . . ?
N4 Fe01 N6 90.24(11) . . ?
N4 Fe01 N3 81.69(12) . . ?
N5 Fe01 N1 79.04(12) . . ?
N5 Fe01 N3 108.46(12) . . ?
N6 Fe01 N1 110.14(13) . . ?
N6 Fe01 N5 87.83(11) . . ?
N6 Fe01 N3 78.26(13) . . ?
N5 C16 H16 118.8 . . ?
N5 C16 C15 122.4(5) . . ?
C15 C16 H16 118.8 . . ?
O6 Cl2 O5 102.3(9) . . ?
O8 Cl2 O5 114.4(9) . . ?
O8 Cl2 O6 114.2(8) . . ?
O8 Cl2 O7 112.0(8) . . ?
O7 Cl2 O5 103.0(8) . . ?
O7 Cl2 O6 110.1(9) . . ?
C13 C14 H14 119.5 . . ?
C13 C14 C15 121.1(4) . . ?
C15 C14 H14 119.5 . . ?
O2 Cl1 O4 110.3(3) . . ?
O1 Cl1 O2 107.5(3) . . ?
O1 Cl1 O4 106.3(4) . . ?
O3 Cl1 O2 110.7(4) . . ?
O3 Cl1 O1 110.8(5) . . ?
O3 Cl1 O4 111.0(5) . . ?
C14 C13 H13 120.6 . . ?
C14 C13 C12 118.8(5) . . ?
C12 C13 H13 120.6 . . ?
H10A C10 H10B 107.4 . . ?
C9 C10 H10A 108.3 . . ?
C9 C10 H10B 108.3 . . ?
N1 C10 H10A 108.3 . . ?
N1 C10 H10B 108.3 . . ?
N1 C10 C9 115.9(3) . . ?
C19 C18 C17 118.4(4) . . ?
N6 C18 C17 119.1(3) . . ?
N6 C18 C19 122.4(4) . . ?
C21 C20 H20 119.8 . . ?
C21 C20 C19 120.3(4) . . ?
C19 C20 H20 119.8 . . ?
C20 C21 H21 120.7 . . ?
C20 C21 C22 118.6(5) . . ?
C22 C21 H21 120.7 . . ?
C18 C17 H17A 108.7 . . ?
C18 C17 H17B 108.7 . . ?
H17A C17 H17B 107.6 . . ?
N3 C17 C18 114.3(3) . . ?
N3 C17 H17A 108.7 . . ?
N3 C17 H17B 108.7 . . ?
C18 C19 H19 121.0 . . ?
C20 C19 C18 118.1(5) . . ?
C20 C19 H19 121.0 . . ?
H11A C11 H11B 107.7 . . ?
C12 C11 H11A 108.8 . . ?
C12 C11 H11B 108.8 . . ?
N1 C11 H11A 108.8 . . ?
N1 C11 H11B 108.8 . . ?
N1 C11 C12 113.9(3) . . ?
H4A C4 H4B 107.3 . . ?
C5 C4 H4A 108.2 . . ?
C5 C4 H4B 108.2 . . ?
C5 C4 C3 116.5(4) . . ?
C3 C4 H4A 108.2 . . ?
C3 C4 H4B 108.2 . . ?
H2A C2 H2B 108.4 . . ?
N2 C2 H2A 110.1 . . ?
N2 C2 H2B 110.1 . . ?
N2 C2 C1 108.2(3) . . ?
C1 C2 H2A 110.1 . . ?
C1 C2 H2B 110.1 . . ?
C4 C5 H5A 108.2 . . ?
C4 C5 H5B 108.2 . . ?
H5A C5 H5B 107.4 . . ?
N3 C5 C4 116.3(4) . . ?
N3 C5 H5A 108.2 . . ?
N3 C5 H5B 108.2 . . ?
C10 C9 H9A 108.2 . . ?
C10 C9 H9B 108.2 . . ?
C10 C9 C8 116.4(3) . . ?
H9A C9 H9B 107.3 . . ?
C8 C9 H9A 108.2 . . ?
C8 C9 H9B 108.2 . . ?
C4 C3 H3A 109.1 . . ?
C4 C3 H3B 109.1 . . ?
H3A C3 H3B 107.9 . . ?
N2 C3 C4 112.3(3) . . ?
N2 C3 H3A 109.1 . . ?
N2 C3 H3B 109.1 . . ?
C13 C12 C11 121.3(4) . . ?
N5 C12 C13 121.6(4) . . ?
N5 C12 C11 117.1(3) . . ?
C21 C22 H22 119.1 . . ?
N6 C22 C21 121.8(5) . . ?
N6 C22 H22 119.1 . . ?
Fe01 N2 H2 106.0 . . ?
C2 N2 Fe01 107.9(2) . . ?
C2 N2 H2 106.0 . . ?
C3 N2 Fe01 116.8(3) . . ?
C3 N2 C2 113.4(3) . . ?
C3 N2 H2 106.0 . . ?
H6A C6 H6B 107.9 . . ?
C7 C6 H6A 109.1 . . ?
C7 C6 H6B 109.1 . . ?
C7 C6 N3 112.4(3) . . ?
N3 C6 H6A 109.1 . . ?
N3 C6 H6B 109.1 . . ?
C10 N1 Fe01 116.2(2) . . ?
C10 N1 C11 108.8(3) . . ?
C10 N1 C1 109.1(3) . . ?
C11 N1 Fe01 107.4(2) . . ?
C11 N1 C1 109.5(3) . . ?
C1 N1 Fe01 105.6(2) . . ?
C6 C7 H7A 110.0 . . ?
C6 C7 H7B 110.0 . . ?
H7A C7 H7B 108.3 . . ?
N4 C7 C6 108.7(3) . . ?
N4 C7 H7A 110.0 . . ?
N4 C7 H7B 110.0 . . ?
Fe01 N4 H4 107.4 . . ?
C7 N4 Fe01 106.5(2) . . ?
C7 N4 H4 107.4 . . ?
C8 N4 Fe01 114.2(2) . . ?
C8 N4 C7 113.5(3) . . ?
C8 N4 H4 107.4 . . ?
C2 C1 N1 113.0(3) . . ?
C2 C1 H1A 109.0 . . ?
C2 C1 H1B 109.0 . . ?
N1 C1 H1A 109.0 . . ?
N1 C1 H1B 109.0 . . ?
H1A C1 H1B 107.8 . . ?
C16 N5 Fe01 126.7(3) . . ?
C16 N5 C12 118.8(3) . . ?
C12 N5 Fe01 114.0(3) . . ?
C18 N6 Fe01 115.1(3) . . ?
C22 N6 Fe01 126.1(3) . . ?
C22 N6 C18 118.7(4) . . ?
C17 N3 Fe01 108.3(3) . . ?
C17 N3 C6 109.6(3) . . ?
C5 N3 Fe01 116.3(3) . . ?
C5 N3 C17 108.6(3) . . ?
C5 N3 C6 109.2(3) . . ?
C6 N3 Fe01 104.7(2) . . ?
C9 C8 H8A 109.3 . . ?
C9 C8 H8B 109.3 . . ?
N4 C8 C9 111.4(3) . . ?
N4 C8 H8A 109.3 . . ?
N4 C8 H8B 109.3 . . ?
H8A C8 H8B 108.0 . . ?
C16 C15 H15 121.4 . . ?
C14 C15 C16 117.2(5) . . ?
C14 C15 H15 121.4 . . ?
H9C O9 H9D 122.0 . . ?
H9AA O9A H9AB 112.9 . . ?
O8A Cl2A O7A 97.3(15) . . ?
O5A Cl2A O8A 107.3(17) . . ?
O5A Cl2A O7A 118.8(13) . . ?
O6A Cl2A O8A 104.1(14) . . ?
O6A Cl2A O5A 117(2) . . ?
O6A Cl2A O7A 108.8(18) . . ?

loop_
_geom_bond_atom_site_label_1
_geom_bond_atom_site_label_2
_geom_bond_distance
_geom_bond_site_symmetry_2
_geom_bond_publ_flag
Fe01 N2 2.171(3) . ?
Fe01 N1 2.223(3) . ?
Fe01 N4 2.176(3) . ?
Fe01 N5 2.189(3) . ?
Fe01 N6 2.177(3) . ?
Fe01 N3 2.249(3) . ?
C16 H16 0.9400 . ?
C16 N5 1.329(5) . ?
C16 C15 1.394(6) . ?
Cl2 O5 1.481(14) . ?
Cl2 O6 1.468(14) . ?
Cl2 O8 1.376(9) . ?
Cl2 O7 1.415(10) . ?
C14 H14 0.9400 . ?
C14 C13 1.351(8) . ?
C14 C15 1.373(8) . ?
Cl1 O2 1.427(4) . ?
Cl1 O1 1.400(4) . ?
Cl1 O4 1.434(5) . ?
Cl1 O3 1.372(5) . ?
C13 H13 0.9400 . ?
C13 C12 1.379(6) . ?
C10 H10A 0.9800 . ?
C10 H10B 0.9800 . ?
C10 C9 1.512(6) . ?
C10 N1 1.473(5) . ?
C18 C17 1.498(6) . ?
C18 C19 1.399(6) . ?
C18 N6 1.336(5) . ?
C20 H20 0.9400 . ?
C20 C21 1.362(8) . ?
C20 C19 1.368(7) . ?
C21 H21 0.9400 . ?
C21 C22 1.404(5) . ?
C17 H17A 0.9800 . ?
C17 H17B 0.9800 . ?
C17 N3 1.489(5) . ?
C19 H19 0.9400 . ?
C11 H11A 0.9800 . ?
C11 H11B 0.9800 . ?
C11 C12 1.513(6) . ?
C11 N1 1.479(5) . ?
C4 H4A 0.9800 . ?
C4 H4B 0.9800 . ?
C4 C5 1.523(7) . ?
C4 C3 1.526(7) . ?
C2 H2A 0.9800 . ?
C2 H2B 0.9800 . ?
C2 N2 1.479(5) . ?
C2 C1 1.496(6) . ?
C5 H5A 0.9800 . ?
C5 H5B 0.9800 . ?
C5 N3 1.483(6) . ?
C9 H9A 0.9800 . ?
C9 H9B 0.9800 . ?
C9 C8 1.512(6) . ?
C3 H3A 0.9800 . ?
C3 H3B 0.9800 . ?
C3 N2 1.474(6) . ?
C12 N5 1.347(5) . ?
C22 H22 0.9400 . ?
C22 N6 1.333(5) . ?
N2 H2 0.9900 . ?
C6 H6A 0.9800 . ?
C6 H6B 0.9800 . ?
C6 C7 1.504(6) . ?
C6 N3 1.507(5) . ?
N1 C1 1.501(5) . ?
C7 H7A 0.9800 . ?
C7 H7B 0.9800 . ?
C7 N4 1.484(5) . ?
N4 H4 0.9900 . ?
N4 C8 1.469(5) . ?
C1 H1A 0.9800 . ?
C1 H1B 0.9800 . ?
C8 H8A 0.9800 . ?
C8 H8B 0.9800 . ?
C15 H15 0.9400 . ?
O9 H9C 0.9049 . ?
O9 H9D 0.8598 . ?
O9A H9AA 0.8593 . ?
O9A H9AB 0.9954 . ?
O8A Cl2A 1.455(17) . ?
Cl2A O5A 1.39(3) . ?
Cl2A O6A 1.36(3) . ?
Cl2A O7A 1.472(19) . ?

loop_
_geom_torsion_atom_site_label_1
_geom_torsion_atom_site_label_2
_geom_torsion_atom_site_label_3
_geom_torsion_atom_site_label_4
_geom_torsion
_geom_torsion_site_symmetry_1
_geom_torsion_site_symmetry_2
_geom_torsion_site_symmetry_3
_geom_torsion_site_symmetry_4
_geom_torsion_publ_flag
Fe01 N1 C1 C2 -35.4(4) . . . . ?
Fe01 N4 C8 C9 63.5(4) . . . . ?
C14 C13 C12 C11 174.7(4) . . . . ?
C14 C13 C12 N5 -3.3(7) . . . . ?
C13 C14 C15 C16 0.2(9) . . . . ?
C13 C12 N5 Fe01 -170.4(3) . . . . ?
C13 C12 N5 C16 2.4(6) . . . . ?
C10 C9 C8 N4 -76.5(4) . . . . ?
C10 N1 C1 C2 -161.1(3) . . . . ?
C18 C17 N3 Fe01 24.3(4) . . . . ?
C18 C17 N3 C5 151.4(4) . . . . ?
C18 C17 N3 C6 -89.4(4) . . . . ?
C20 C21 C22 N6 -1.5(6) . . . . ?
C21 C20 C19 C18 0.8(7) . . . . ?
C21 C22 N6 Fe01 -175.0(3) . . . . ?
C21 C22 N6 C18 1.3(6) . . . . ?
C17 C18 C19 C20 174.7(4) . . . . ?
C17 C18 N6 Fe01 1.1(5) . . . . ?
C17 C18 N6 C22 -175.7(4) . . . . ?
C19 C18 C17 N3 166.1(4) . . . . ?
C19 C18 N6 Fe01 176.6(3) . . . . ?
C19 C18 N6 C22 -0.1(6) . . . . ?
C19 C20 C21 C22 0.4(6) . . . . ?
C11 C12 N5 Fe01 11.5(4) . . . . ?
C11 C12 N5 C16 -175.8(4) . . . . ?
C11 N1 C1 C2 80.0(4) . . . . ?
C4 C5 N3 Fe01 -48.3(5) . . . . ?
C4 C5 N3 C17 -170.7(4) . . . . ?
C4 C5 N3 C6 69.8(5) . . . . ?
C4 C3 N2 Fe01 60.3(5) . . . . ?
C4 C3 N2 C2 -173.3(4) . . . . ?
C5 C4 C3 N2 -73.3(6) . . . . ?
C9 C10 N1 Fe01 -48.1(4) . . . . ?
C9 C10 N1 C11 -169.5(3) . . . . ?
C9 C10 N1 C1 71.1(4) . . . . ?
C3 C4 C5 N3 67.7(6) . . . . ?
C12 C11 N1 Fe01 31.5(4) . . . . ?
C12 C11 N1 C10 158.1(3) . . . . ?
C12 C11 N1 C1 -82.7(4) . . . . ?
N2 C2 C1 N1 55.9(4) . . . . ?
C6 C7 N4 Fe01 -47.6(3) . . . . ?
C6 C7 N4 C8 -174.1(3) . . . . ?
N1 C10 C9 C8 68.1(5) . . . . ?
N1 C11 C12 C13 151.7(4) . . . . ?
N1 C11 C12 N5 -30.2(5) . . . . ?
C7 C6 N3 Fe01 -35.6(4) . . . . ?
C7 C6 N3 C17 80.3(4) . . . . ?
C7 C6 N3 C5 -160.8(4) . . . . ?
C7 N4 C8 C9 -174.2(3) . . . . ?
C1 C2 N2 Fe01 -45.2(3) . . . . ?
C1 C2 N2 C3 -176.2(4) . . . . ?
N5 C16 C15 C14 -1.2(8) . . . . ?
N6 C18 C17 N3 -18.1(6) . . . . ?
N6 C18 C19 C20 -0.9(6) . . . . ?
N3 C6 C7 N4 58.3(4) . . . . ?
C15 C16 N5 Fe01 171.7(3) . . . . ?
C15 C16 N5 C12 0.0(6) . . . . ?
C15 C14 C13 C12 2.0(8) . . . . ?

loop_
_twin_individual_id
_twin_individual_mass_fraction_refined
1 0.6476(12)
2 0.3524(12)
